data_7107707
loop_
_publ_author_name
'Li Zhou'
'Zong-Xiang Xu'
'Ye Zhou'
'Yan Feng'
'Xiang-Ge Zhou'
'Hai-Feng Xiang'
'V.A.L. Roy'

_publ_section_title
;
 Structure-charge transport relationship of 5,15-Dialkylated porphyrins
;
_journal_name_full Chem.Commun.
_journal_page_first 5139
_journal_paper_doi 10.1039/c2cc31137b
_journal_volume 48
_journal_year 2012
_chemical_formula_sum 'C28 H30 N4'
_chemical_formula_weight 422.56
_chemical_name_systematic
;

?

;
_space_group_IT_number 14
_symmetry_cell_setting monoclinic
_symmetry_space_group_name_Hall '-P 2ybc'
_symmetry_space_group_name_H-M 'P 1 21/c 1'
_atom_sites_solution_hydrogens geom
_atom_sites_solution_primary direct
_atom_sites_solution_secondary difmap
_audit_creation_method SHELXL-97
_cell_angle_alpha 90.00
_cell_angle_beta 107.261(4)
_cell_angle_gamma 90.00
_cell_formula_units_Z 2
_cell_length_a 9.8980(6)
_cell_length_b 9.3449(6)
_cell_length_c 12.9197(8)
_cell_measurement_reflns_used 2060
_cell_measurement_temperature 296(2)
_cell_measurement_theta_max 22.21
_cell_measurement_theta_min 2.73
_cell_volume 1141.20(13)
_computing_cell_refinement 'Bruker APEXII'
_computing_data_collection 'Bruker APEXII'
_computing_data_reduction 'Bruker SAINT'
_computing_molecular_graphics 'Bruker SHELXTL'
_computing_publication_material 'Bruker SHELXTL'
_computing_structure_refinement 'SHELXL-97 (Sheldrick, 1997)'
_computing_structure_solution 'SHELXS-97 (Sheldrick, 1990)'
_diffrn_ambient_temperature 296(2)
_diffrn_measured_fraction_theta_full 0.992
_diffrn_measured_fraction_theta_max 0.992
_diffrn_measurement_device_type 'Bruker APEXII CCD area detector'
_diffrn_measurement_method 'phi and omega scans'
_diffrn_radiation_monochromator graphite
_diffrn_radiation_source 'fine-focus sealed tube'
_diffrn_radiation_type MoK\a
_diffrn_radiation_wavelength 0.71073
_diffrn_reflns_av_R_equivalents 0.0507
_diffrn_reflns_av_sigmaI/netI 0.0413
_diffrn_reflns_limit_h_max 11
_diffrn_reflns_limit_h_min -12
_diffrn_reflns_limit_k_max 11
_diffrn_reflns_limit_k_min -11
_diffrn_reflns_limit_l_max 16
_diffrn_reflns_limit_l_min -15
_diffrn_reflns_number 12012
_diffrn_reflns_theta_full 26.37
_diffrn_reflns_theta_max 26.37
_diffrn_reflns_theta_min 2.73
_exptl_absorpt_coefficient_mu 0.073
_exptl_absorpt_correction_T_max 0.7456
_exptl_absorpt_correction_T_min 0.5172
_exptl_absorpt_correction_type multi-scan
_exptl_absorpt_process_details 'SAINT ver 7.34; Bruker SADABS'
_exptl_crystal_colour red
_exptl_crystal_density_diffrn 1.230
_exptl_crystal_density_meas 0
_exptl_crystal_density_method 'not measured'
_exptl_crystal_description PLATE
_exptl_crystal_F_000 452
_exptl_crystal_size_max 0.50
_exptl_crystal_size_mid 0.40
_exptl_crystal_size_min 0.02
_refine_diff_density_max 0.293
_refine_diff_density_min -0.235
_refine_diff_density_rms 0.058
_refine_ls_extinction_coef 0.007(4)
_refine_ls_extinction_expression Fc^*^=kFc[1+0.001xFc^2^\l^3^/sin(2\q)]^-1/4^
_refine_ls_extinction_method SHELXL
_refine_ls_goodness_of_fit_ref 1.000
_refine_ls_hydrogen_treatment mixed
_refine_ls_matrix_type full
_refine_ls_number_parameters 188
_refine_ls_number_reflns 2312
_refine_ls_number_restraints 0
_refine_ls_restrained_S_all 1.000
_refine_ls_R_factor_all 0.1290
_refine_ls_R_factor_gt 0.0744
_refine_ls_shift/su_max 0.000
_refine_ls_shift/su_mean 0.000
_refine_ls_structure_factor_coef Fsqd
_refine_ls_weighting_details 'calc w=1/[\s^2^(Fo^2^)+(0.1394P)^2^+1.0950P] where P=(Fo^2^+2Fc^2^)/3'
_refine_ls_weighting_scheme calc
_refine_ls_wR_factor_gt 0.2107
_refine_ls_wR_factor_ref 0.2826
_reflns_number_gt 1284
_reflns_number_total 2312
_reflns_threshold_expression >2sigma(I)
_cod_data_source_file c2cc31137b.txt
_cod_data_source_block c5por
_cod_original_cell_volume 1141.20(12)
_cod_original_sg_symbol_H-M P2(1)/c
_cod_database_code 7107707

loop_
_symmetry_equiv_pos_as_xyz
'x, y, z'
'-x, y+1/2, -z+1/2'
'-x, -y, -z'
'x, -y-1/2, z-1/2'

loop_
_atom_site_label
_atom_site_type_symbol
_atom_site_fract_x
_atom_site_fract_y
_atom_site_fract_z
_atom_site_U_iso_or_equiv
_atom_site_adp_type
_atom_site_occupancy
_atom_site_symmetry_multiplicity
_atom_site_calc_flag
_atom_site_refinement_flags
N1 N 1.06756(19) 0.1313(2) 0.39249(16) 0.0551(5) Uani 1 1 d .
H1A H 1.032(2) 0.080(2) 0.4328(18) 0.060(7) Uiso 1 1 d .
N2 N 0.80463(18) 0.0297(2) 0.39693(15) 0.0536(5) Uani 1 1 d .
C1 C 1.2091(2) 0.1609(2) 0.41114(19) 0.0575(6) Uani 1 1 d .
C2 C 1.2197(3) 0.2496(3) 0.3246(2) 0.0711(7) Uani 1 1 d .
H2A H 1.315(3) 0.286(4) 0.322(2) 0.105(10) Uiso 1 1 d .
C3 C 1.0888(3) 0.2708(3) 0.2564(2) 0.0710(7) Uani 1 1 d .
H3A H 1.067(3) 0.316(3) 0.181(2) 0.084(9) Uiso 1 1 d .
C4 C 0.9896(2) 0.1953(2) 0.2968(2) 0.0574(6) Uani 1 1 d .
C5 C 0.8428(3) 0.1864(3) 0.25480(19) 0.0596(6) Uani 1 1 d .
C6 C 0.7572(2) 0.1092(2) 0.3036(2) 0.0577(6) Uani 1 1 d .
C7 C 0.6034(3) 0.1033(3) 0.2645(2) 0.0716(8) Uani 1 1 d .
H7A H 0.545(3) 0.158(3) 0.190(2) 0.102(10) Uiso 1 1 d .
C8 C 0.5611(2) 0.0201(3) 0.3318(2) 0.0686(7) Uani 1 1 d .
H8A H 0.464(3) -0.018(3) 0.3305(19) 0.067(7) Uiso 1 1 d .
C9 C 0.6859(2) -0.0266(3) 0.4154(2) 0.0589(6) Uani 1 1 d .
C10 C 0.6818(2) -0.1133(3) 0.5005(2) 0.0632(7) Uani 1 1 d .
H10A H 0.592(3) -0.152(3) 0.505(2) 0.076(8) Uiso 1 1 d .
C11 C 0.7730(3) 0.2643(3) 0.1489(2) 0.0761(8) Uani 1 1 d .
H11A H 0.691(3) 0.317(3) 0.164(2) 0.089(9) Uiso 1 1 d .
H11B H 0.845(3) 0.342(3) 0.129(2) 0.092(9) Uiso 1 1 d .
C12 C 0.7180(3) 0.1646(4) 0.0485(3) 0.0881(10) Uani 1 1 d .
H12B H 0.649(3) 0.067(3) 0.049(2) 0.102(10) Uiso 1 1 d .
H12A H 0.648(4) 0.218(4) -0.027(3) 0.129(13) Uiso 1 1 d .
C13 C 0.8321(4) 0.0907(4) 0.0154(3) 0.0922(11) Uani 1 1 d .
H13A H 0.8859 0.0306 0.0745 0.145(15) Uiso 1 1 calc R
H13B H 0.8959 0.1616 0.0013 0.174 Uiso 1 1 calc R
C14 C 0.7727(4) -0.0019(4) -0.0863(3) 0.1045(12) Uani 1 1 d .
H14A H 0.7649 -0.0993 -0.0652 0.30(4) Uiso 1 1 calc R
H14B H 0.8351 0.0028 -0.1306 0.361 Uiso 1 1 calc R
H14C H 0.6809 0.0329 -0.1266 0.361 Uiso 1 1 calc R

loop_
_atom_site_aniso_label
_atom_site_aniso_U_11
_atom_site_aniso_U_22
_atom_site_aniso_U_33
_atom_site_aniso_U_23
_atom_site_aniso_U_13
_atom_site_aniso_U_12
N1 0.0575(9) 0.0481(10) 0.0663(10) 0.0000(8) 0.0283(8) -0.0048(8)
N2 0.0508(8) 0.0485(10) 0.0676(10) -0.0016(8) 0.0270(8) -0.0015(8)
C1 0.0594(11) 0.0519(12) 0.0704(13) -0.0070(10) 0.0330(9) -0.0080(10)
C2 0.0723(13) 0.0600(14) 0.0886(16) 0.0045(13) 0.0356(12) -0.0109(12)
C3 0.0868(15) 0.0573(14) 0.0767(15) 0.0096(12) 0.0363(12) -0.0057(13)
C4 0.0653(12) 0.0436(11) 0.0676(13) 0.0028(10) 0.0265(10) 0.0018(10)
C5 0.0690(12) 0.0475(12) 0.0665(13) 0.0031(10) 0.0264(11) 0.0089(10)
C6 0.0563(11) 0.0498(12) 0.0696(13) -0.0004(11) 0.0226(10) 0.0077(10)
C7 0.0548(13) 0.0791(17) 0.0788(16) -0.0006(14) 0.0165(12) 0.0068(12)
C8 0.0488(11) 0.0786(16) 0.0787(16) -0.0073(14) 0.0193(11) -0.0049(12)
C9 0.0546(11) 0.0560(13) 0.0694(13) -0.0106(11) 0.0234(10) -0.0036(10)
C10 0.0568(11) 0.0622(14) 0.0760(14) -0.0082(12) 0.0281(11) -0.0118(11)
C11 0.0848(16) 0.0627(15) 0.0811(17) 0.0166(13) 0.0251(14) 0.0135(13)
C12 0.0875(18) 0.098(2) 0.0756(17) 0.0185(16) 0.0192(15) 0.0108(17)
C13 0.097(2) 0.098(2) 0.0778(18) 0.0076(17) 0.0191(16) 0.0087(18)
C14 0.117(3) 0.107(3) 0.079(2) -0.004(2) 0.0123(19) -0.006(2)

loop_
_atom_type_symbol
_atom_type_description
_atom_type_scat_dispersion_real
_atom_type_scat_dispersion_imag
_atom_type_scat_source
C C 0.0033 0.0016 'International Tables Vol C Tables 4.2.6.8 and 6.1.1.4'
H H 0.0000 0.0000 'International Tables Vol C Tables 4.2.6.8 and 6.1.1.4'
N N 0.0061 0.0033 'International Tables Vol C Tables 4.2.6.8 and 6.1.1.4'

loop_
_geom_angle_atom_site_label_1
_geom_angle_atom_site_label_2
_geom_angle_atom_site_label_3
_geom_angle
_geom_angle_site_symmetry_1
_geom_angle_site_symmetry_3
C1 N1 C4 109.7(2) . .
C1 N1 H1A 126.1(14) . .
C4 N1 H1A 124.2(14) . .
C9 N2 C6 105.84(18) . .
N1 C1 C10 125.5(2) . 3_756
N1 C1 C2 106.8(2) . .
C10 C1 C2 127.7(2) 3_756 .
C3 C2 C1 108.6(2) . .
C3 C2 H2A 130.8(17) . .
C1 C2 H2A 120.6(17) . .
C2 C3 C4 108.7(2) . .
C2 C3 H3A 125.0(15) . .
C4 C3 H3A 125.3(15) . .
N1 C4 C5 124.2(2) . .
N1 C4 C3 106.2(2) . .
C5 C4 C3 129.6(2) . .
C4 C5 C6 123.8(2) . .
C4 C5 C11 117.6(2) . .
C6 C5 C11 118.6(2) . .
N2 C6 C5 125.4(2) . .
N2 C6 C7 109.5(2) . .
C5 C6 C7 125.1(2) . .
C8 C7 C6 107.2(2) . .
C8 C7 H7A 132.0(17) . .
C6 C7 H7A 120.7(17) . .
C7 C8 C9 107.6(2) . .
C7 C8 H8A 132.3(13) . .
C9 C8 H8A 120.0(14) . .
N2 C9 C10 126.5(2) . .
N2 C9 C8 109.9(2) . .
C10 C9 C8 123.6(2) . .
C9 C10 C1 130.1(2) . 3_756
C9 C10 H10A 120.3(15) . .
C1 C10 H10A 109.5(15) 3_756 .
C5 C11 C12 114.5(2) . .
C5 C11 H11A 103.7(16) . .
C12 C11 H11A 110.1(16) . .
C5 C11 H11B 112.0(14) . .
C12 C11 H11B 107.1(16) . .
H11A C11 H11B 109(2) . .
C13 C12 C11 114.1(3) . .
C13 C12 H12B 97.9(17) . .
C11 C12 H12B 122.6(16) . .
C13 C12 H12A 106(2) . .
C11 C12 H12A 115(2) . .
H12B C12 H12A 98(2) . .
C12 C13 C14 112.1(3) . .
C12 C13 H13A 109.2 . .
C14 C13 H13A 109.2 . .
C12 C13 H13B 109.2 . .
C14 C13 H13B 109.2 . .
H13A C13 H13B 107.9 . .
C13 C14 H14A 109.5 . .
C13 C14 H14B 109.5 . .
H14A C14 H14B 109.5 . .
C13 C14 H14C 109.5 . .
H14A C14 H14C 109.5 . .
H14B C14 H14C 109.5 . .

loop_
_geom_bond_atom_site_label_1
_geom_bond_atom_site_label_2
_geom_bond_distance
_geom_bond_site_symmetry_2
N1 C1 1.377(3) .
N1 C4 1.384(3) .
N1 H1A 0.86(2) .
N2 C9 1.372(3) .
N2 C6 1.374(3) .
C1 C10 1.391(3) 3_756
C1 C2 1.420(4) .
C2 C3 1.348(4) .
C2 H2A 1.01(3) .
C3 C4 1.427(4) .
C3 H3A 1.02(3) .
C4 C5 1.395(3) .
C5 C6 1.398(4) .
C5 C11 1.523(4) .
C6 C7 1.456(3) .
C7 C8 1.323(4) .
C7 H7A 1.09(3) .
C8 C9 1.447(3) .
C8 H8A 1.02(3) .
C9 C10 1.376(4) .
C10 C1 1.391(3) 3_756
C10 H10A 0.98(3) .
C11 C12 1.558(4) .
C11 H11A 1.01(3) .
C11 H11B 1.10(3) .
C12 C13 1.490(5) .
C12 H12B 1.14(3) .
C12 H12A 1.13(4) .
C13 C14 1.537(5) .
C13 H13A 0.9700 .
C13 H13B 0.9700 .
C14 H14A 0.9600 .
C14 H14B 0.9600 .
C14 H14C 0.9600 .

loop_
_geom_torsion_atom_site_label_1
_geom_torsion_atom_site_label_2
_geom_torsion_atom_site_label_3
_geom_torsion_atom_site_label_4
_geom_torsion
_geom_torsion_site_symmetry_1
_geom_torsion_site_symmetry_4
C4 N1 C1 C10 -179.7(2) . 3_756
C4 N1 C1 C2 1.2(3) . .
N1 C1 C2 C3 -0.5(3) . .
C10 C1 C2 C3 -179.6(3) 3_756 .
C1 C2 C3 C4 -0.4(3) . .
C1 N1 C4 C5 -179.8(2) . .
C1 N1 C4 C3 -1.4(3) . .
C2 C3 C4 N1 1.0(3) . .
C2 C3 C4 C5 179.4(3) . .
N1 C4 C5 C6 -1.2(4) . .
C3 C4 C5 C6 -179.3(3) . .
N1 C4 C5 C11 179.5(2) . .
C3 C4 C5 C11 1.4(4) . .
C9 N2 C6 C5 179.7(2) . .
C9 N2 C6 C7 1.0(3) . .
C4 C5 C6 N2 -1.6(4) . .
C11 C5 C6 N2 177.7(2) . .
C4 C5 C6 C7 177.0(2) . .
C11 C5 C6 C7 -3.8(4) . .
N2 C6 C7 C8 -1.2(3) . .
C5 C6 C7 C8 -180.0(3) . .
C6 C7 C8 C9 0.9(3) . .
C6 N2 C9 C10 -179.7(2) . .
C6 N2 C9 C8 -0.5(3) . .
C7 C8 C9 N2 -0.3(3) . .
C7 C8 C9 C10 179.0(3) . .
N2 C9 C10 C1 2.6(5) . 3_756
C8 C9 C10 C1 -176.5(3) . 3_756
C4 C5 C11 C12 106.9(3) . .
C6 C5 C11 C12 -72.5(3) . .
C5 C11 C12 C13 -67.8(4) . .
C11 C12 C13 C14 -177.9(3) . .
